data_2228401
loop_
_publ_author_name
'Yousefi, Mohammad'

_publ_section_title
;
 (4,4'-Dimethyl-2,2'-bipyridine-\k^2^<i>N</i>,<i>N</i>')(dimethyl
 sulfoxide-\k<i>O</i>)diiodidozinc(II)
;
_journal_coeditor_code HY2375
_journal_issue 12
_journal_name_full 'Acta Crystallographica Section E'
_journal_page_first m1594
_journal_page_last m1595
_journal_paper_doi 10.1107/S1600536810046763
_journal_volume 66
_journal_year 2010
_chemical_formula_iupac '[Zn I2 (C12 H12 N2) (C2 H6 O S)]'
_chemical_formula_moiety 'C14 H18 I2 N2 O1 S1 Zn1'
_chemical_formula_sum 'C14 H18 I2 N2 O S Zn'
_chemical_formula_weight 581.56
_chemical_name_systematic
;
(4,4'-Dimethyl-2,2'-bipyridine-\k^2^N,N')(dimethyl sulfoxide-\kO)
diiodidozinc(II)
;
_space_group_IT_number 14
_symmetry_cell_setting monoclinic
_symmetry_space_group_name_Hall '-P 2ybc'
_symmetry_space_group_name_H-M 'P 1 21/c 1'
_atom_sites_solution_hydrogens geom
_atom_sites_solution_primary direct
_atom_sites_solution_secondary difmap
_audit_creation_method SHELXL-97
_cell_angle_alpha 90.00
_cell_angle_beta 102.908(6)
_cell_angle_gamma 90.00
_cell_formula_units_Z 4
_cell_length_a 8.6173(7)
_cell_length_b 15.5424(11)
_cell_length_c 14.8976(10)
_cell_measurement_reflns_used 21034
_cell_measurement_temperature 298(2)
_cell_measurement_theta_max 29.15
_cell_measurement_theta_min 2.42
_cell_volume 1944.9(3)
_computing_cell_refinement 'SAINT (Bruker, 2007)'
_computing_data_collection 'SMART (Bruker, 2007)'
_computing_data_reduction 'SAINT (Bruker, 2007)'
_computing_molecular_graphics 'ORTEP-3 (Farrugia, 1997)'
_computing_publication_material 'WinGX (Farrugia, 1999)'
_computing_structure_refinement 'SHELXTL (Sheldrick, 2008)'
_computing_structure_solution 'SHELXTL (Sheldrick, 2008)'
_diffrn_ambient_temperature 298(2)
_diffrn_measured_fraction_theta_full 0.998
_diffrn_measured_fraction_theta_max 0.998
_diffrn_measurement_device_type 'Bruker APEX CCD'
_diffrn_measurement_method '\f and \w scans'
_diffrn_radiation_monochromator graphite
_diffrn_radiation_source 'fine-focus sealed tube'
_diffrn_radiation_type MoK\a
_diffrn_radiation_wavelength 0.71073
_diffrn_reflns_av_R_equivalents 0.1125
_diffrn_reflns_av_sigmaI/netI 0.0623
_diffrn_reflns_limit_h_max 11
_diffrn_reflns_limit_h_min -11
_diffrn_reflns_limit_k_max 21
_diffrn_reflns_limit_k_min -21
_diffrn_reflns_limit_l_max 19
_diffrn_reflns_limit_l_min -20
_diffrn_reflns_number 21034
_diffrn_reflns_theta_full 29.15
_diffrn_reflns_theta_max 29.15
_diffrn_reflns_theta_min 2.42
_exptl_absorpt_coefficient_mu 4.544
_exptl_absorpt_correction_T_max 0.636
_exptl_absorpt_correction_T_min 0.350
_exptl_absorpt_correction_type multi-scan
_exptl_absorpt_process_details '(SADABS; Sheldrick, 1996)'
_exptl_crystal_colour Colorless
_exptl_crystal_density_diffrn 1.986
_exptl_crystal_density_method 'not measured'
_exptl_crystal_description Block
_exptl_crystal_F_000 1104
_exptl_crystal_size_max 0.40
_exptl_crystal_size_mid 0.20
_exptl_crystal_size_min 0.10
_refine_diff_density_max 2.111
_refine_diff_density_min -2.866
_refine_ls_extinction_method none
_refine_ls_goodness_of_fit_ref 1.197
_refine_ls_hydrogen_treatment constr
_refine_ls_matrix_type full
_refine_ls_number_parameters 191
_refine_ls_number_reflns 5243
_refine_ls_number_restraints 0
_refine_ls_restrained_S_all 1.197
_refine_ls_R_factor_all 0.0902
_refine_ls_R_factor_gt 0.0758
_refine_ls_shift/su_max 0.006
_refine_ls_shift/su_mean 0.000
_refine_ls_structure_factor_coef Fsqd
_refine_ls_weighting_details 'calc w=1/[\s^2^(Fo^2^)+(0.1105P)^2^+1.1190P] where P=(Fo^2^+2Fc^2^)/3'
_refine_ls_weighting_scheme calc
_refine_ls_wR_factor_gt 0.1908
_refine_ls_wR_factor_ref 0.2017
_reflns_number_gt 4246
_reflns_number_total 5243
_reflns_threshold_expression >2\s(I)
_cod_data_source_file hy2375.cif
_cod_data_source_block I
_cod_original_sg_symbol_H-M 'P 21/c'
_cod_original_formula_sum 'C14 H18 I2 N2 O1 S1 Zn1'
_cod_database_code 2228401
_cod_database_fobs_code 2228401

loop_
_symmetry_equiv_pos_as_xyz
'x, y, z'
'-x, y+1/2, -z+1/2'
'-x, -y, -z'
'x, -y-1/2, z-1/2'

loop_
_atom_site_type_symbol
_atom_site_label
_atom_site_fract_x
_atom_site_fract_y
_atom_site_fract_z
_atom_site_U_iso_or_equiv
_atom_site_adp_type
_atom_site_calc_flag
_atom_site_refinement_flags
_atom_site_occupancy
_atom_site_disorder_assembly
_atom_site_disorder_group
C C1 0.3959(9) 0.0849(4) 0.5994(5) 0.0499(15) Uani d . 1 . .
H H1 0.4491 0.1110 0.6537 0.060 Uiso calc R 1 . .
C C2 0.4035(10) 0.1229(5) 0.5175(5) 0.0558(18) Uani d . 1 . .
H H2 0.4613 0.1734 0.5171 0.067 Uiso calc R 1 . .
C C3 0.3249(8) 0.0859(4) 0.4355(5) 0.0434(13) Uani d . 1 . .
C C4 0.3297(12) 0.1243(6) 0.3445(5) 0.060(2) Uani d . 1 . .
H H4C 0.2999 0.0816 0.2972 0.072 Uiso calc R 1 . .
H H4B 0.4356 0.1442 0.3456 0.072 Uiso calc R 1 . .
H H4A 0.2568 0.1718 0.3320 0.072 Uiso calc R 1 . .
C C5 0.2391(8) 0.0114(4) 0.4415(4) 0.0404(12) Uani d . 1 . .
H H5 0.1819 -0.0146 0.3880 0.049 Uiso calc R 1 . .
C C6 0.2382(7) -0.0246(4) 0.5263(4) 0.0348(11) Uani d . 1 . .
C C7 0.1490(7) -0.1048(4) 0.5361(4) 0.0371(11) Uani d . 1 . .
C C8 0.0708(8) -0.1531(5) 0.4614(4) 0.0444(13) Uani d . 1 . .
H H8 0.0759 -0.1363 0.4022 0.053 Uiso calc R 1 . .
C C9 -0.0137(9) -0.2252(5) 0.4731(5) 0.0520(16) Uani d . 1 . .
C C10 -0.0965(13) -0.2786(6) 0.3928(7) 0.072(2) Uani d . 1 . .
H H10C -0.1468 -0.3269 0.4146 0.087 Uiso calc R 1 . .
H H10B -0.0202 -0.2987 0.3595 0.087 Uiso calc R 1 . .
H H10A -0.1755 -0.2443 0.3528 0.087 Uiso calc R 1 . .
C C11 -0.0155(10) -0.2477(5) 0.5633(6) 0.0578(18) Uani d . 1 . .
H H11 -0.0723 -0.2957 0.5749 0.069 Uiso calc R 1 . .
C C12 0.0667(11) -0.1988(5) 0.6351(5) 0.0563(18) Uani d . 1 . .
H H12 0.0660 -0.2157 0.6949 0.068 Uiso calc R 1 . .
C C13 0.573(3) 0.1599(8) 0.8800(9) 0.148(9) Uani d . 1 . .
H H13A 0.4826 0.1882 0.8428 0.178 Uiso calc R 1 . .
H H13B 0.6632 0.1665 0.8523 0.178 Uiso calc R 1 . .
H H13C 0.5975 0.1849 0.9404 0.178 Uiso calc R 1 . .
C C14 0.7238(12) 0.0134(10) 0.9372(7) 0.093(4) Uani d . 1 . .
H H14A 0.7977 0.0373 0.9044 0.112 Uiso calc R 1 . .
H H14B 0.7258 -0.0482 0.9334 0.112 Uiso calc R 1 . .
H H14C 0.7531 0.0307 1.0006 0.112 Uiso calc R 1 . .
N N1 0.3148(6) 0.0114(3) 0.6051(3) 0.0390(10) Uani d . 1 . .
N N2 0.1480(7) -0.1279(4) 0.6227(3) 0.0408(11) Uani d . 1 . .
O O1 0.4955(6) 0.0209(4) 0.7891(3) 0.0512(11) Uani d . 1 . .
Zn Zn1 0.28482(9) -0.04667(5) 0.72994(5) 0.0401(2) Uani d . 1 . .
I I1 0.07682(6) 0.04536(4) 0.79226(3) 0.05824(19) Uani d . 1 . .
I I2 0.37974(8) -0.18094(4) 0.84331(4) 0.0642(2) Uani d . 1 . .
S S1 0.5317(2) 0.05061(13) 0.88831(11) 0.0482(4) Uani d . 1 . .

loop_
_atom_site_aniso_label
_atom_site_aniso_U_11
_atom_site_aniso_U_22
_atom_site_aniso_U_33
_atom_site_aniso_U_12
_atom_site_aniso_U_13
_atom_site_aniso_U_23
C1 0.057(4) 0.047(3) 0.043(3) -0.012(3) 0.005(3) -0.002(3)
C2 0.070(5) 0.052(4) 0.046(4) -0.016(3) 0.013(3) 0.003(3)
C3 0.045(3) 0.046(3) 0.039(3) -0.005(3) 0.010(2) 0.005(2)
C4 0.079(5) 0.064(4) 0.042(4) -0.011(4) 0.021(4) 0.012(3)
C5 0.046(3) 0.049(3) 0.027(2) 0.001(3) 0.009(2) 0.000(2)
C6 0.035(3) 0.040(3) 0.030(2) -0.001(2) 0.009(2) -0.002(2)
C7 0.038(3) 0.044(3) 0.030(3) 0.001(2) 0.009(2) 0.004(2)
C8 0.046(3) 0.052(3) 0.036(3) -0.009(3) 0.012(2) -0.001(3)
C9 0.050(4) 0.057(4) 0.049(4) -0.012(3) 0.009(3) 0.001(3)
C10 0.075(6) 0.073(5) 0.068(5) -0.025(5) 0.014(4) -0.009(4)
C11 0.058(4) 0.052(4) 0.064(5) -0.010(3) 0.016(3) 0.012(3)
C12 0.065(5) 0.057(4) 0.048(4) -0.007(3) 0.014(3) 0.018(3)
C13 0.29(3) 0.070(7) 0.058(6) -0.031(11) -0.023(10) -0.004(5)
C14 0.048(4) 0.171(12) 0.055(5) 0.020(6) 0.000(4) -0.011(7)
N1 0.038(2) 0.046(3) 0.032(2) -0.004(2) 0.0059(19) 0.000(2)
N2 0.041(3) 0.051(3) 0.031(2) -0.002(2) 0.0088(19) 0.006(2)
O1 0.045(2) 0.078(3) 0.030(2) -0.008(2) 0.0059(18) -0.003(2)
Zn1 0.0420(4) 0.0511(4) 0.0273(3) 0.0043(3) 0.0079(3) 0.0021(3)
I1 0.0498(3) 0.0841(4) 0.0397(3) 0.0204(2) 0.00761(19) -0.0118(2)
I2 0.0731(4) 0.0624(3) 0.0512(3) 0.0118(2) 0.0009(2) 0.0195(2)
S1 0.0445(8) 0.0693(11) 0.0297(7) 0.0026(7) 0.0062(6) 0.0014(6)

loop_
_atom_type_symbol
_atom_type_description
_atom_type_scat_dispersion_real
_atom_type_scat_dispersion_imag
_atom_type_scat_source
C C 0.0033 0.0016 'International Tables Vol C Tables 4.2.6.8 and 6.1.1.4'
H H 0.0000 0.0000 'International Tables Vol C Tables 4.2.6.8 and 6.1.1.4'
N N 0.0061 0.0033 'International Tables Vol C Tables 4.2.6.8 and 6.1.1.4'
O O 0.0106 0.0060 'International Tables Vol C Tables 4.2.6.8 and 6.1.1.4'
Zn Zn 0.2839 1.4301 'International Tables Vol C Tables 4.2.6.8 and 6.1.1.4'
I I -0.4742 1.8119 'International Tables Vol C Tables 4.2.6.8 and 6.1.1.4'
S S 0.1246 0.1234 'International Tables Vol C Tables 4.2.6.8 and 6.1.1.4'

loop_
_geom_angle_atom_site_label_1
_geom_angle_atom_site_label_2
_geom_angle_atom_site_label_3
_geom_angle_site_symmetry_1
_geom_angle_site_symmetry_3
_geom_angle
_geom_angle_publ_flag
N1 C1 C2 . . 123.3(7) ?
N1 C1 H1 . . 118.3 ?
C2 C1 H1 . . 118.3 ?
C1 C2 C3 . . 119.7(7) ?
C1 C2 H2 . . 120.2 ?
C3 C2 H2 . . 120.2 ?
C2 C3 C5 . . 117.0(6) ?
C2 C3 C4 . . 122.0(6) ?
C5 C3 C4 . . 121.1(6) ?
C3 C4 H4C . . 109.5 ?
C3 C4 H4B . . 109.5 ?
H4C C4 H4B . . 109.5 ?
C3 C4 H4A . . 109.5 ?
H4C C4 H4A . . 109.5 ?
H4B C4 H4A . . 109.5 ?
C6 C5 C3 . . 120.5(6) ?
C6 C5 H5 . . 119.7 ?
C3 C5 H5 . . 119.7 ?
N1 C6 C5 . . 122.1(6) ?
N1 C6 C7 . . 115.5(5) ?
C5 C6 C7 . . 122.4(5) ?
N2 C7 C8 . . 121.4(6) ?
N2 C7 C6 . . 115.7(5) ?
C8 C7 C6 . . 123.0(5) ?
C9 C8 C7 . . 121.3(6) ?
C9 C8 H8 . . 119.4 ?
C7 C8 H8 . . 119.4 ?
C8 C9 C11 . . 116.7(7) ?
C8 C9 C10 . . 121.6(7) ?
C11 C9 C10 . . 121.8(7) ?
C9 C10 H10C . . 109.5 ?
C9 C10 H10B . . 109.5 ?
H10C C10 H10B . . 109.5 ?
C9 C10 H10A . . 109.5 ?
H10C C10 H10A . . 109.5 ?
H10B C10 H10A . . 109.5 ?
C12 C11 C9 . . 119.9(7) ?
C12 C11 H11 . . 120.0 ?
C9 C11 H11 . . 120.0 ?
N2 C12 C11 . . 122.8(7) ?
N2 C12 H12 . . 118.6 ?
C11 C12 H12 . . 118.6 ?
S1 C13 H13A . . 109.5 ?
S1 C13 H13B . . 109.5 ?
H13A C13 H13B . . 109.5 ?
S1 C13 H13C . . 109.5 ?
H13A C13 H13C . . 109.5 ?
H13B C13 H13C . . 109.5 ?
S1 C14 H14A . . 109.5 ?
S1 C14 H14B . . 109.5 ?
H14A C14 H14B . . 109.5 ?
S1 C14 H14C . . 109.5 ?
H14A C14 H14C . . 109.5 ?
H14B C14 H14C . . 109.5 ?
C6 N1 C1 . . 117.4(5) ?
C6 N1 Zn1 . . 117.2(4) ?
C1 N1 Zn1 . . 125.2(4) ?
C12 N2 C7 . . 117.9(6) ?
C12 N2 Zn1 . . 126.3(5) ?
C7 N2 Zn1 . . 115.7(4) ?
S1 O1 Zn1 . . 122.0(3) ?
O1 Zn1 N1 . . 83.89(19) ?
O1 Zn1 N2 . . 150.80(19) ?
N1 Zn1 N2 . . 75.84(19) ?
O1 Zn1 I1 . . 99.96(15) ?
N1 Zn1 I1 . . 107.68(15) ?
N2 Zn1 I1 . . 106.06(15) ?
O1 Zn1 I2 . . 90.64(15) ?
N1 Zn1 I2 . . 142.63(15) ?
N2 Zn1 I2 . . 92.86(14) ?
I1 Zn1 I2 . . 109.67(3) ?
O1 S1 C13 . . 103.2(5) ?
O1 S1 C14 . . 106.0(4) ?
C13 S1 C14 . . 99.2(9) ?

loop_
_geom_bond_atom_site_label_1
_geom_bond_atom_site_label_2
_geom_bond_site_symmetry_2
_geom_bond_distance
_geom_bond_publ_flag
C1 N1 . 1.352(9) ?
C1 C2 . 1.370(10) ?
C1 H1 . 0.9300 ?
C2 C3 . 1.383(10) ?
C2 H2 . 0.9300 ?
C3 C5 . 1.388(9) ?
C3 C4 . 1.490(9) ?
C4 H4C . 0.9600 ?
C4 H4B . 0.9600 ?
C4 H4A . 0.9600 ?
C5 C6 . 1.384(8) ?
C5 H5 . 0.9300 ?
C6 N1 . 1.334(7) ?
C6 C7 . 1.488(8) ?
C7 N2 . 1.341(7) ?
C7 C8 . 1.387(9) ?
C8 C9 . 1.368(10) ?
C8 H8 . 0.9300 ?
C9 C11 . 1.392(11) ?
C9 C10 . 1.498(12) ?
C10 H10C . 0.9600 ?
C10 H10B . 0.9600 ?
C10 H10A . 0.9600 ?
C11 C12 . 1.372(12) ?
C11 H11 . 0.9300 ?
C12 N2 . 1.341(9) ?
C12 H12 . 0.9300 ?
C13 S1 . 1.746(12) ?
C13 H13A . 0.9600 ?
C13 H13B . 0.9600 ?
C13 H13C . 0.9600 ?
C14 S1 . 1.751(10) ?
C14 H14A . 0.9600 ?
C14 H14B . 0.9600 ?
C14 H14C . 0.9600 ?
Zn1 N1 . 2.135(5) y
Zn1 N2 . 2.167(6) y
O1 S1 . 1.513(5) ?
Zn1 O1 . 2.112(5) y
Zn1 I1 . 2.6199(9) y
Zn1 I2 . 2.6944(9) y

loop_
_geom_hbond_atom_site_label_D
_geom_hbond_atom_site_label_H
_geom_hbond_atom_site_label_A
_geom_hbond_site_symmetry_A
_geom_hbond_distance_DH
_geom_hbond_distance_HA
_geom_hbond_distance_DA
_geom_hbond_angle_DHA
_geom_hbond_publ_flag
C1 H1 O1 . 0.93 2.41 2.938(9) 116 yes

loop_
_geom_torsion_atom_site_label_1
_geom_torsion_atom_site_label_2
_geom_torsion_atom_site_label_3
_geom_torsion_atom_site_label_4
_geom_torsion_site_symmetry_1
_geom_torsion_site_symmetry_2
_geom_torsion_site_symmetry_3
_geom_torsion_site_symmetry_4
_geom_torsion
_geom_torsion_publ_flag
N1 C1 C2 C3 . . . . 0.3(13) ?
C1 C2 C3 C5 . . . . 0.9(12) ?
C1 C2 C3 C4 . . . . -179.7(8) ?
C2 C3 C5 C6 . . . . -1.9(10) ?
C4 C3 C5 C6 . . . . 178.7(7) ?
C3 C5 C6 N1 . . . . 1.8(10) ?
C3 C5 C6 C7 . . . . -179.5(6) ?
N1 C6 C7 N2 . . . . 4.2(8) ?
C5 C6 C7 N2 . . . . -174.5(6) ?
N1 C6 C7 C8 . . . . -176.1(6) ?
C5 C6 C7 C8 . . . . 5.2(10) ?
N2 C7 C8 C9 . . . . 1.6(11) ?
C6 C7 C8 C9 . . . . -178.1(7) ?
C7 C8 C9 C11 . . . . -0.6(12) ?
C7 C8 C9 C10 . . . . -179.1(8) ?
C8 C9 C11 C12 . . . . -0.8(13) ?
C10 C9 C11 C12 . . . . 177.6(9) ?
C9 C11 C12 N2 . . . . 1.5(14) ?
C5 C6 N1 C1 . . . . -0.5(9) ?
C7 C6 N1 C1 . . . . -179.3(6) ?
C5 C6 N1 Zn1 . . . . 174.9(5) ?
C7 C6 N1 Zn1 . . . . -3.8(7) ?
C2 C1 N1 C6 . . . . -0.5(11) ?
C2 C1 N1 Zn1 . . . . -175.6(6) ?
C11 C12 N2 C7 . . . . -0.5(12) ?
C11 C12 N2 Zn1 . . . . -179.0(6) ?
C8 C7 N2 C12 . . . . -1.0(10) ?
C6 C7 N2 C12 . . . . 178.8(6) ?
C8 C7 N2 Zn1 . . . . 177.7(5) ?
C6 C7 N2 Zn1 . . . . -2.6(7) ?
S1 O1 Zn1 N1 . . . . 151.4(4) ?
S1 O1 Zn1 N2 . . . . -162.7(3) ?
S1 O1 Zn1 I1 . . . . 44.4(4) ?
S1 O1 Zn1 I2 . . . . -65.7(4) ?
C6 N1 Zn1 O1 . . . . 160.7(5) ?
C1 N1 Zn1 O1 . . . . -24.2(6) ?
C6 N1 Zn1 N2 . . . . 1.9(4) ?
C1 N1 Zn1 N2 . . . . 177.0(6) ?
C6 N1 Zn1 I1 . . . . -100.8(4) ?
C1 N1 Zn1 I1 . . . . 74.3(6) ?
C6 N1 Zn1 I2 . . . . 77.7(5) ?
C1 N1 Zn1 I2 . . . . -107.2(6) ?
C12 N2 Zn1 O1 . . . . 131.6(6) ?
C7 N2 Zn1 O1 . . . . -46.9(7) ?
C12 N2 Zn1 N1 . . . . 179.0(7) ?
C7 N2 Zn1 N1 . . . . 0.5(4) ?
C12 N2 Zn1 I1 . . . . -76.3(6) ?
C7 N2 Zn1 I1 . . . . 105.2(4) ?
C12 N2 Zn1 I2 . . . . 35.1(6) ?
C7 N2 Zn1 I2 . . . . -143.4(4) ?
Zn1 O1 S1 C13 . . . . -127.7(9) ?
Zn1 O1 S1 C14 . . . . 128.5(6) ?
